data_4088385
loop_
_publ_author_name
'Ouyang, Zhenwu'
'Meng, Yinshan'
'Cheng, Jun'
'Xiao, Jie'
'Gao, Song'
'Deng, Liang'

_publ_section_title
;
 Three- and Four-Coordinate Homoleptic Iron(I)--NHC Complexes: Synthesis
 and Characterization
;
_journal_issue 10
_journal_name_full Organometallics
_journal_page_first 1361
_journal_paper_doi 10.1021/acs.organomet.6b00047
_journal_volume 35
_journal_year 2016
_chemical_absolute_configuration rmad
_chemical_formula_moiety 'C33 H60 Fe N6, C24 H20 B'
_chemical_formula_sum 'C57 H80 B Fe N6'
_chemical_formula_weight 915.93
_space_group_crystal_system monoclinic
_space_group_IT_number 4
_space_group_name_Hall 'P 2yb'
_space_group_name_H-M_alt 'P 1 21 1'
_atom_sites_solution_hydrogens geom
_atom_sites_solution_primary direct
_audit_creation_date 2016-01-19
_audit_creation_method
;
Olex2 1.2
(compiled 2014.07.22 svn.r2960 for OlexSys, GUI svn.r4862)
;
_cell_angle_alpha 90
_cell_angle_beta 105.032(2)
_cell_angle_gamma 90
_cell_formula_units_Z 2
_cell_length_a 10.1175(9)
_cell_length_b 15.8118(14)
_cell_length_c 17.1337(16)
_cell_measurement_reflns_used 4871
_cell_measurement_temperature 130
_cell_measurement_theta_max 23.09
_cell_measurement_theta_min 2.45
_cell_volume 2647.2(4)
_computing_cell_refinement 'SAINT v7.68A (Bruker, 2009)'
_computing_data_reduction 'SAINT v7.68A (Bruker, 2009)'
_computing_molecular_graphics 'Olex2 (Dolomanov et al., 2009)'
_computing_publication_material 'Olex2 (Dolomanov et al., 2009)'
_computing_structure_refinement 'XL (Sheldrick, 2008)'
_computing_structure_solution 'ShelXS (Sheldrick, 2008)'
_diffrn_ambient_temperature 130
_diffrn_measured_fraction_theta_full 1.000
_diffrn_measured_fraction_theta_max 1.000
_diffrn_measurement_device_type 'Bruker APEX-II CCD'
_diffrn_measurement_method '\f and \w scans'
_diffrn_radiation_monochromator graphite
_diffrn_radiation_type MoK\a
_diffrn_radiation_wavelength 0.71073
_diffrn_reflns_av_R_equivalents 0.0371
_diffrn_reflns_av_unetI/netI 0.0874
_diffrn_reflns_Laue_measured_fraction_full 1.000
_diffrn_reflns_Laue_measured_fraction_max 1.000
_diffrn_reflns_limit_h_max 7
_diffrn_reflns_limit_h_min -14
_diffrn_reflns_limit_k_max 22
_diffrn_reflns_limit_k_min -22
_diffrn_reflns_limit_l_max 24
_diffrn_reflns_limit_l_min -24
_diffrn_reflns_number 27209
_diffrn_reflns_point_group_measured_fraction_full 1.000
_diffrn_reflns_point_group_measured_fraction_max 1.000
_diffrn_reflns_theta_full 26.000
_diffrn_reflns_theta_max 25.998
_diffrn_reflns_theta_min 1.231
_diffrn_standards_number 0
_exptl_absorpt_coefficient_mu 0.326
_exptl_absorpt_correction_T_max 0.7461
_exptl_absorpt_correction_T_min 0.6420
_exptl_absorpt_correction_type multi-scan
_exptl_absorpt_process_details
;
SADABS-2008/1 (Bruker,2008) was used for absorption correction.
wR2(int) was 0.0705 before and 0.0527 after correction.
The Ratio of minimum to maximum transmission is 0.8605.
The \l/2 correction factor is 0.0015.
;
_exptl_crystal_colour blue
_exptl_crystal_colour_primary blue
_exptl_crystal_density_diffrn 1.149
_exptl_crystal_description block
_exptl_crystal_F_000 990
_exptl_crystal_size_max 0.3
_exptl_crystal_size_mid 0.25
_exptl_crystal_size_min 0.16
_refine_diff_density_max 1.949
_refine_diff_density_min -1.275
_refine_diff_density_rms 0.072
_refine_ls_abs_structure_details
;
 Refined as a perfect inversion twin.
;
_refine_ls_extinction_method none
_refine_ls_goodness_of_fit_ref 1.036
_refine_ls_hydrogen_treatment constr
_refine_ls_matrix_type full
_refine_ls_number_parameters 604
_refine_ls_number_reflns 10313
_refine_ls_number_restraints 43
_refine_ls_restrained_S_all 1.058
_refine_ls_R_factor_all 0.0956
_refine_ls_R_factor_gt 0.0754
_refine_ls_shift/su_max 0.004
_refine_ls_shift/su_mean 0.000
_refine_ls_structure_factor_coef Fsqd
_refine_ls_weighting_details 'w=1/[\s^2^(Fo^2^)+(0.1139P)^2^+2.6887P] where P=(Fo^2^+2Fc^2^)/3'
_refine_ls_weighting_scheme calc
_refine_ls_wR_factor_gt 0.1913
_refine_ls_wR_factor_ref 0.2101
_reflns_Friedel_coverage 0.926
_reflns_Friedel_fraction_full 1.000
_reflns_Friedel_fraction_max 1.000
_reflns_number_gt 8178
_reflns_number_total 10313
_reflns_threshold_expression 'I > 2\s(I)'
_cod_data_source_file om6b00047_si_002.cif
_cod_data_source_block 5
_cod_database_code 4088385
_shelxl_version_number 2014-3
_shelx_space_group_comment
;
The symmetry employed for this shelxl refinement is uniquely defined
by the following loop, which should always be used as a source of
symmetry information in preference to the above space-group names.
They are only intended as comments.
;
_shelx_estimated_absorpt_t_max 0.950
_shelx_estimated_absorpt_t_min 0.908
_olex2_refinement_description
;
1. Fixed Uiso
 At 1.2 times of:
  All C(H) groups
 At 1.5 times of:
  All C(H,H,H) groups
2. Uiso/Uaniso restraints and constraints
C31 \\sim C32 \\sim C33: within 2A with sigma of 0.005 and sigma for terminal
atoms of 0.01
C8 \\sim C9 \\sim C10 \\sim N1: within 2A with sigma of 0.005 and sigma for
terminal atoms of 0.01
Uanis(C9) \\sim Ueq, Uanis(C33) \\sim Ueq: with sigma of 0.005 and sigma for
terminal atoms of 0.01
3.a Ternary CH refined with riding coordinates:
 C8(H8), C11(H11), C18(H18), C21(H21), C28(H28), C31(H31)
3.b Aromatic/amide H refined with riding coordinates:
 C35(H35), C36(H36), C37(H37), C38(H38), C39(H39), C41(H41), C42(H42),
 C43(H43), C44(H44), C45(H45), C47(H47), C48(H48), C49(H49), C50(H50), C51(H51),
  C53(H53), C54(H54), C55(H55), C56(H56), C57(H57)
3.c Idealised Me refined as rotating group:
 C6(H6A,H6B,H6C), C7(H7A,H7B,H7C), C9(H9A,H9B,H9C), C10(H10A,H10B,H10C),
 C12(H12A,H12B,H12C), C13(H13A,H13B,H13C), C16(H16A,H16B,H16C), C17(H17A,H17B,
 H17C), C19(H19A,H19B,H19C), C20(H20A,H20B,H20C), C22(H22A,H22B,H22C), C23(H23A,
 H23B,H23C), C26(H26A,H26B,H26C), C27(H27A,H27B,H27C), C29(H29A,H29B,H29C),
 C30(H30A,H30B,H30C), C32(H32A,H32B,H32C), C33(H33A,H33B,H33C)
;
_olex2_submission_special_instructions 'No special instructions were received'

loop_
_space_group_symop_operation_xyz
'x, y, z'
'-x, y+1/2, -z'

loop_
_atom_site_label
_atom_site_type_symbol
_atom_site_fract_x
_atom_site_fract_y
_atom_site_fract_z
_atom_site_U_iso_or_equiv
_atom_site_adp_type
_atom_site_occupancy
_atom_site_site_symmetry_order
_atom_site_calc_flag
_atom_site_refinement_flags_posn
_atom_site_refinement_flags_adp
Fe1 Fe 2.38148(15) -0.66673(7) 0.22606(6) 0.0578(4) Uani 1 1 d . .
N1 N 2.3221(6) -0.4783(4) 0.1831(3) 0.0422(14) Uani 1 1 d . .
N2 N 2.5257(5) -0.4937(4) 0.2560(3) 0.0322(12) Uani 1 1 d . .
N3 N 2.3908(5) -0.6532(3) 0.4054(3) 0.0298(11) Uani 1 1 d . .
N4 N 2.5450(6) -0.7396(3) 0.3919(3) 0.0351(12) Uani 1 1 d . .
N5 N 2.4403(6) -0.7401(4) 0.0745(3) 0.0372(13) Uani 1 1 d . .
N6 N 2.2826(6) -0.8125(4) 0.1050(3) 0.0344(12) Uani 1 1 d . .
C1 C 2.4146(8) -0.5383(5) 0.2150(4) 0.0377(15) Uani 1 1 d . .
C2 C 2.4433(7) -0.6900(4) 0.3487(4) 0.0336(14) Uani 1 1 d . .
C3 C 2.3715(6) -0.7479(4) 0.1322(4) 0.0296(13) Uani 1 1 d . .
C4 C 2.3746(7) -0.3963(5) 0.2056(4) 0.0383(15) Uani 1 1 d . .
C5 C 2.5026(7) -0.4080(4) 0.2508(4) 0.0328(14) Uani 1 1 d . .
C6 C 2.2958(10) -0.3157(6) 0.1844(6) 0.061(2) Uani 1 1 d . .
H6A H 2.2442 -0.3173 0.1274 0.092 Uiso 1 1 calc GR .
H6B H 2.3594 -0.2678 0.1934 0.092 Uiso 1 1 calc GR .
H6C H 2.2321 -0.3094 0.2184 0.092 Uiso 1 1 calc GR .
C7 C 2.6000(9) -0.3416(5) 0.2914(6) 0.055(2) Uani 1 1 d . .
H7A H 2.6222 -0.3499 0.3500 0.083 Uiso 1 1 calc GR .
H7B H 2.5582 -0.2857 0.2779 0.083 Uiso 1 1 calc GR .
H7C H 2.6839 -0.3451 0.2731 0.083 Uiso 1 1 calc GR .
C8 C 2.1894(9) -0.4993(8) 0.1275(5) 0.064(2) Uani 1 1 d . .
H8 H 2.1979 -0.5620 0.1227 0.077 Uiso 1 1 calc R .
C9 C 2.0764(11) -0.4936(11) 0.1616(7) 0.097(3) Uani 1 1 d . U
H9A H 2.0941 -0.5280 0.2108 0.146 Uiso 1 1 calc GR .
H9B H 1.9939 -0.5142 0.1227 0.146 Uiso 1 1 calc GR .
H9C H 2.0631 -0.4345 0.1751 0.146 Uiso 1 1 calc GR .
C10 C 2.1806(10) -0.4715(9) 0.0423(5) 0.075(3) Uani 1 1 d . .
H10A H 2.1624 -0.4106 0.0373 0.113 Uiso 1 1 calc GR .
H10B H 2.1063 -0.5021 0.0048 0.113 Uiso 1 1 calc GR .
H10C H 2.2674 -0.4837 0.0292 0.113 Uiso 1 1 calc GR .
C11 C 2.6545(7) -0.5384(5) 0.2909(4) 0.0378(15) Uani 1 1 d . .
H11 H 2.6334 -0.6001 0.2836 0.045 Uiso 1 1 calc R .
C12 C 2.7071(8) -0.5240(6) 0.3821(5) 0.054(2) Uani 1 1 d . .
H12A H 2.7182 -0.4632 0.3930 0.082 Uiso 1 1 calc GR .
H12B H 2.7955 -0.5524 0.4022 0.082 Uiso 1 1 calc GR .
H12C H 2.6412 -0.5471 0.4095 0.082 Uiso 1 1 calc GR .
C13 C 2.7596(7) -0.5200(5) 0.2453(5) 0.0450(17) Uani 1 1 d . .
H13A H 2.7226 -0.5349 0.1883 0.068 Uiso 1 1 calc GR .
H13B H 2.8422 -0.5535 0.2681 0.068 Uiso 1 1 calc GR .
H13C H 2.7827 -0.4597 0.2498 0.068 Uiso 1 1 calc GR .
C14 C 2.4585(6) -0.6783(4) 0.4829(4) 0.0308(13) Uani 1 1 d . .
C15 C 2.5578(7) -0.7320(4) 0.4745(4) 0.0352(14) Uani 1 1 d . .
C16 C 2.4224(8) -0.6520(5) 0.5589(4) 0.0425(17) Uani 1 1 d . .
H16A H 2.4086 -0.5906 0.5583 0.064 Uiso 1 1 calc GR .
H16B H 2.4969 -0.6675 0.6058 0.064 Uiso 1 1 calc GR .
H16C H 2.3381 -0.6806 0.5621 0.064 Uiso 1 1 calc GR .
C17 C 2.6618(9) -0.7755(5) 0.5389(5) 0.055(2) Uani 1 1 d . .
H17A H 2.6508 -0.8369 0.5320 0.083 Uiso 1 1 calc GR .
H17B H 2.6498 -0.7593 0.5918 0.083 Uiso 1 1 calc GR .
H17C H 2.7535 -0.7592 0.5355 0.083 Uiso 1 1 calc GR .
C18 C 2.2777(7) -0.5915(5) 0.3806(5) 0.0432(17) Uani 1 1 d . .
H18 H 2.2534 -0.5898 0.3202 0.052 Uiso 1 1 calc R .
C19 C 2.1516(8) -0.6223(7) 0.4033(6) 0.066(3) Uani 1 1 d . .
H19A H 2.1391 -0.6828 0.3914 0.099 Uiso 1 1 calc GR .
H19B H 2.0715 -0.5911 0.3722 0.099 Uiso 1 1 calc GR .
H19C H 2.1623 -0.6129 0.4612 0.099 Uiso 1 1 calc GR .
C20 C 2.3177(9) -0.5049(5) 0.4080(6) 0.056(2) Uani 1 1 d . .
H20A H 2.3441 -0.5033 0.4672 0.084 Uiso 1 1 calc GR .
H20B H 2.2403 -0.4666 0.3875 0.084 Uiso 1 1 calc GR .
H20C H 2.3953 -0.4871 0.3876 0.084 Uiso 1 1 calc GR .
C21 C 2.6231(9) -0.7944(5) 0.3494(5) 0.0470(18) Uani 1 1 d . .
H21 H 2.5761 -0.7895 0.2905 0.056 Uiso 1 1 calc R .
C22 C 2.7654(8) -0.7631(6) 0.3588(6) 0.056(2) Uani 1 1 d . .
H22A H 2.7628 -0.7034 0.3430 0.084 Uiso 1 1 calc GR .
H22B H 2.8092 -0.7963 0.3241 0.084 Uiso 1 1 calc GR .
H22C H 2.8177 -0.7691 0.4153 0.084 Uiso 1 1 calc GR .
C23 C 2.6151(9) -0.8867(5) 0.3708(5) 0.0486(18) Uani 1 1 d . .
H23A H 2.6751 -0.8972 0.4248 0.073 Uiso 1 1 calc GR .
H23B H 2.6444 -0.9217 0.3311 0.073 Uiso 1 1 calc GR .
H23C H 2.5206 -0.9009 0.3703 0.073 Uiso 1 1 calc GR .
C24 C 2.3943(8) -0.7984(5) 0.0122(4) 0.0450(18) Uani 1 1 d . .
C25 C 2.2959(8) -0.8442(5) 0.0321(4) 0.0455(18) Uani 1 1 d . .
C26 C 2.4475(11) -0.8068(9) -0.0605(6) 0.079(3) Uani 1 1 d . .
H26A H 2.4202 -0.7573 -0.0954 0.119 Uiso 1 1 calc GR .
H26B H 2.4098 -0.8580 -0.0903 0.119 Uiso 1 1 calc GR .
H26C H 2.5476 -0.8107 -0.0439 0.119 Uiso 1 1 calc GR .
C27 C 2.2071(12) -0.9113(6) -0.0153(6) 0.076(3) Uani 1 1 d . .
H27A H 2.2164 -0.9632 0.0169 0.114 Uiso 1 1 calc GR .
H27B H 2.2350 -0.9224 -0.0651 0.114 Uiso 1 1 calc GR .
H27C H 2.1115 -0.8926 -0.0291 0.114 Uiso 1 1 calc GR .
C28 C 2.5520(8) -0.6786(6) 0.0851(5) 0.059(2) Uani 1 1 d . .
H28 H 2.5447 -0.6442 0.1328 0.071 Uiso 1 1 calc R .
C29 C 2.6859(9) -0.7199(7) 0.1120(7) 0.074(3) Uani 1 1 d . .
H29A H 2.6878 -0.7555 0.1591 0.110 Uiso 1 1 calc GR .
H29B H 2.7577 -0.6768 0.1266 0.110 Uiso 1 1 calc GR .
H29C H 2.7017 -0.7551 0.0682 0.110 Uiso 1 1 calc GR .
C30 C 2.5314(11) -0.6169(7) 0.0189(7) 0.072(3) Uani 1 1 d . .
H30A H 2.5389 -0.6455 -0.0305 0.109 Uiso 1 1 calc GR .
H30B H 2.6012 -0.5726 0.0331 0.109 Uiso 1 1 calc GR .
H30C H 2.4403 -0.5915 0.0098 0.109 Uiso 1 1 calc GR .
C31 C 2.1895(9) -0.8505(7) 0.1495(6) 0.070(3) Uani 1 1 d . .
H31 H 2.1453 -0.9016 0.1193 0.084 Uiso 1 1 calc R .
C32 C 2.2571(8) -0.8751(5) 0.2314(5) 0.0465(17) Uani 1 1 d . .
H32A H 2.3379 -0.9093 0.2314 0.070 Uiso 1 1 calc GR .
H32B H 2.1939 -0.9084 0.2538 0.070 Uiso 1 1 calc GR .
H32C H 2.2852 -0.8244 0.2644 0.070 Uiso 1 1 calc GR .
C33 C 2.0757(14) -0.7856(11) 0.1534(10) 0.115(4) Uani 1 1 d . U
H33A H 2.1180 -0.7333 0.1789 0.173 Uiso 1 1 calc GR .
H33B H 2.0170 -0.8094 0.1853 0.173 Uiso 1 1 calc GR .
H33C H 2.0205 -0.7732 0.0986 0.173 Uiso 1 1 calc GR .
C34 C 2.0490(6) -0.0352(4) 0.3214(3) 0.0248(12) Uani 1 1 d . .
C35 C 2.1842(7) -0.0548(4) 0.3605(4) 0.0303(13) Uani 1 1 d . .
H35 H 2.2191 -0.1088 0.3518 0.036 Uiso 1 1 calc R .
C36 C 2.2694(7) 0.0017(5) 0.4118(4) 0.0372(15) Uani 1 1 d . .
H36 H 2.3613 -0.0140 0.4368 0.045 Uiso 1 1 calc R .
C37 C 2.2235(8) 0.0794(4) 0.4268(4) 0.0400(16) Uani 1 1 d . .
H37 H 2.2824 0.1178 0.4621 0.048 Uiso 1 1 calc R .
C38 C 2.0909(7) 0.1013(5) 0.3901(4) 0.0384(15) Uani 1 1 d . .
H38 H 2.0574 0.1554 0.3999 0.046 Uiso 1 1 calc R .
C39 C 2.0047(7) 0.0447(4) 0.3384(4) 0.0325(14) Uani 1 1 d . .
H39 H 1.9129 0.0611 0.3140 0.039 Uiso 1 1 calc R .
C40 C 1.7935(6) -0.0687(4) 0.2291(3) 0.0270(12) Uani 1 1 d . .
C41 C 1.7630(7) -0.0003(4) 0.1755(4) 0.0353(14) Uani 1 1 d . .
H41 H 1.8360 0.0256 0.1590 0.042 Uiso 1 1 calc R .
C42 C 1.6330(8) 0.0313(5) 0.1455(4) 0.0446(18) Uani 1 1 d . .
H42 H 1.6178 0.0783 0.1098 0.054 Uiso 1 1 calc R .
C43 C 1.5251(7) -0.0057(5) 0.1677(4) 0.0404(16) Uani 1 1 d . .
H43 H 1.4348 0.0154 0.1470 0.048 Uiso 1 1 calc R .
C44 C 1.5483(7) -0.0733(5) 0.2198(4) 0.0382(15) Uani 1 1 d . .
H44 H 1.4741 -0.0993 0.2350 0.046 Uiso 1 1 calc R .
C45 C 1.6807(6) -0.1033(4) 0.2502(4) 0.0303(13) Uani 1 1 d . .
H45 H 1.6951 -0.1494 0.2869 0.036 Uiso 1 1 calc R .
C46 C 1.9590(6) -0.1914(4) 0.3118(4) 0.0267(12) Uani 1 1 d . .
C47 C 1.9362(6) -0.1908(4) 0.3885(4) 0.0329(14) Uani 1 1 d . .
H47 H 1.9155 -0.1383 0.4096 0.040 Uiso 1 1 calc R .
C48 C 1.9420(7) -0.2628(5) 0.4362(4) 0.0405(16) Uani 1 1 d . .
H48 H 1.9228 -0.2589 0.4875 0.049 Uiso 1 1 calc R .
C49 C 1.9754(7) -0.3391(4) 0.4089(5) 0.0440(18) Uani 1 1 d . .
H49 H 1.9813 -0.3885 0.4412 0.053 Uiso 1 1 calc R .
C50 C 2.0002(7) -0.3429(4) 0.3343(5) 0.0388(16) Uani 1 1 d . .
H50 H 2.0243 -0.3953 0.3147 0.047 Uiso 1 1 calc R .
C51 C 1.9904(6) -0.2708(4) 0.2868(4) 0.0312(13) Uani 1 1 d . .
H51 H 2.0060 -0.2761 0.2346 0.037 Uiso 1 1 calc R .
C52 C 2.0046(6) -0.1205(4) 0.1790(4) 0.0280(13) Uani 1 1 d . .
C53 C 1.9176(7) -0.1621(6) 0.1122(4) 0.0448(17) Uani 1 1 d . .
H53 H 1.8285 -0.1779 0.1154 0.054 Uiso 1 1 calc R .
C54 C 1.9560(8) -0.1809(6) 0.0428(4) 0.054(2) Uani 1 1 d . .
H54 H 1.8943 -0.2098 -0.0001 0.065 Uiso 1 1 calc R .
C55 C 2.0822(7) -0.1582(5) 0.0354(4) 0.0420(16) Uani 1 1 d . .
H55 H 2.1082 -0.1702 -0.0129 0.050 Uiso 1 1 calc R .
C56 C 2.1716(7) -0.1177(4) 0.0987(4) 0.0357(15) Uani 1 1 d . .
H56 H 2.2600 -0.1017 0.0943 0.043 Uiso 1 1 calc R .
C57 C 2.1325(6) -0.1002(4) 0.1688(4) 0.0288(13) Uani 1 1 d . .
H57 H 2.1964 -0.0730 0.2119 0.035 Uiso 1 1 calc R .
B1 B 1.9512(7) -0.1036(4) 0.2598(4) 0.0269(14) Uani 1 1 d . .

loop_
_atom_site_aniso_label
_atom_site_aniso_U_11
_atom_site_aniso_U_22
_atom_site_aniso_U_33
_atom_site_aniso_U_23
_atom_site_aniso_U_13
_atom_site_aniso_U_12
Fe1 0.1076(10) 0.0384(6) 0.0295(5) -0.0058(5) 0.0216(5) -0.0154(6)
N1 0.033(3) 0.065(4) 0.027(3) 0.001(3) 0.006(2) -0.004(3)
N2 0.036(3) 0.036(3) 0.025(3) 0.002(2) 0.008(2) -0.003(2)
N3 0.028(3) 0.034(3) 0.027(2) 0.000(2) 0.0045(19) 0.001(2)
N4 0.041(3) 0.028(3) 0.038(3) 0.000(2) 0.013(2) 0.001(2)
N5 0.038(3) 0.045(3) 0.030(3) 0.006(2) 0.012(2) -0.004(3)
N6 0.034(3) 0.036(3) 0.032(3) 0.007(2) 0.006(2) -0.005(2)
C1 0.051(4) 0.043(4) 0.020(3) -0.003(3) 0.011(3) -0.004(3)
C2 0.040(4) 0.027(3) 0.034(3) -0.006(2) 0.010(3) -0.005(3)
C3 0.033(3) 0.028(3) 0.029(3) 0.004(2) 0.009(3) 0.003(3)
C4 0.044(4) 0.039(4) 0.036(3) 0.002(3) 0.019(3) 0.002(3)
C5 0.034(4) 0.033(3) 0.032(3) 0.000(3) 0.010(3) -0.001(3)
C6 0.058(5) 0.062(5) 0.067(6) 0.011(4) 0.023(4) 0.030(4)
C7 0.056(5) 0.037(4) 0.074(6) -0.013(4) 0.017(4) -0.004(4)
C8 0.047(4) 0.109(5) 0.035(3) -0.001(4) 0.007(3) -0.013(4)
C9 0.058(5) 0.171(9) 0.064(5) -0.002(6) 0.016(4) -0.012(6)
C10 0.053(5) 0.137(8) 0.034(4) -0.007(5) 0.006(4) -0.009(5)
C11 0.040(4) 0.039(4) 0.033(3) 0.000(3) 0.008(3) 0.005(3)
C12 0.044(4) 0.072(6) 0.037(4) 0.000(4) -0.008(3) 0.007(4)
C13 0.036(4) 0.051(4) 0.047(4) -0.005(3) 0.008(3) -0.005(3)
C14 0.030(3) 0.030(3) 0.031(3) 0.001(3) 0.006(2) -0.002(3)
C15 0.037(4) 0.030(3) 0.037(4) 0.003(3) 0.005(3) -0.002(3)
C16 0.050(4) 0.051(5) 0.029(3) -0.001(3) 0.014(3) 0.001(3)
C17 0.063(5) 0.046(4) 0.047(4) 0.006(4) -0.004(4) 0.019(4)
C18 0.036(4) 0.045(4) 0.045(4) 0.009(3) 0.003(3) 0.007(3)
C19 0.038(4) 0.086(7) 0.075(6) 0.024(5) 0.017(4) 0.015(4)
C20 0.064(5) 0.046(5) 0.062(5) 0.008(4) 0.021(4) 0.025(4)
C21 0.061(5) 0.036(4) 0.047(4) -0.001(3) 0.019(4) 0.007(3)
C22 0.049(5) 0.051(5) 0.077(6) 0.004(4) 0.032(4) 0.017(4)
C23 0.065(5) 0.033(4) 0.046(4) -0.005(3) 0.011(4) 0.006(3)
C24 0.051(4) 0.057(5) 0.029(3) -0.005(3) 0.014(3) 0.014(4)
C25 0.051(5) 0.039(4) 0.039(4) -0.002(3) -0.002(3) 0.007(3)
C26 0.067(6) 0.134(10) 0.043(5) -0.011(6) 0.023(4) 0.028(6)
C27 0.097(8) 0.052(5) 0.057(6) -0.003(4) -0.019(5) -0.010(5)
C28 0.051(5) 0.072(6) 0.056(5) 0.017(4) 0.017(4) -0.023(4)
C29 0.043(5) 0.088(7) 0.090(7) 0.014(6) 0.018(5) -0.012(5)
C30 0.072(6) 0.072(6) 0.080(7) 0.025(5) 0.033(5) -0.018(5)
C31 0.039(4) 0.097(6) 0.075(5) 0.042(5) 0.015(4) -0.009(4)
C32 0.052(4) 0.051(4) 0.044(4) 0.006(3) 0.027(3) -0.005(3)
C33 0.087(7) 0.148(9) 0.126(8) 0.069(7) 0.054(6) 0.042(6)
C34 0.028(3) 0.030(3) 0.019(3) 0.004(2) 0.010(2) -0.004(2)
C35 0.036(4) 0.026(3) 0.029(3) 0.003(2) 0.010(3) 0.000(2)
C36 0.037(4) 0.045(4) 0.024(3) 0.003(3) -0.001(3) -0.002(3)
C37 0.048(4) 0.040(4) 0.029(3) -0.010(3) 0.006(3) -0.013(3)
C38 0.041(4) 0.036(4) 0.039(4) -0.016(3) 0.011(3) -0.004(3)
C39 0.030(3) 0.036(3) 0.033(3) -0.007(3) 0.010(3) 0.001(3)
C40 0.036(3) 0.024(3) 0.021(3) -0.006(2) 0.007(2) -0.003(2)
C41 0.040(4) 0.032(3) 0.030(3) 0.001(3) 0.003(3) -0.004(3)
C42 0.058(5) 0.034(4) 0.033(4) -0.001(3) -0.005(3) 0.010(3)
C43 0.036(4) 0.043(4) 0.034(3) -0.010(3) -0.007(3) 0.011(3)
C44 0.030(4) 0.043(4) 0.038(4) -0.003(3) 0.002(3) 0.000(3)
C45 0.032(3) 0.027(3) 0.032(3) -0.003(2) 0.009(3) -0.001(2)
C46 0.018(3) 0.026(3) 0.035(3) -0.001(2) 0.007(2) -0.002(2)
C47 0.033(3) 0.029(3) 0.040(3) 0.008(2) 0.014(3) 0.007(3)
C48 0.040(4) 0.041(4) 0.040(4) 0.014(3) 0.010(3) -0.004(3)
C49 0.031(4) 0.031(4) 0.066(5) 0.020(3) 0.005(3) -0.002(3)
C50 0.029(3) 0.025(3) 0.058(5) -0.004(3) 0.004(3) -0.003(3)
C51 0.028(3) 0.027(3) 0.040(4) -0.002(3) 0.010(3) 0.000(2)
C52 0.033(3) 0.025(3) 0.029(3) -0.002(2) 0.014(3) -0.005(2)
C53 0.044(4) 0.060(4) 0.037(3) -0.022(4) 0.021(3) -0.022(4)
C54 0.053(5) 0.075(6) 0.038(4) -0.028(4) 0.017(3) -0.025(4)
C55 0.050(4) 0.050(4) 0.034(3) -0.008(3) 0.025(3) -0.009(4)
C56 0.037(4) 0.035(4) 0.041(4) -0.002(3) 0.021(3) -0.005(3)
C57 0.028(3) 0.030(3) 0.030(3) -0.006(2) 0.009(2) -0.002(2)
B1 0.027(3) 0.027(3) 0.027(3) -0.002(3) 0.008(3) -0.002(3)

loop_
_atom_type_symbol
_atom_type_description
_atom_type_scat_dispersion_real
_atom_type_scat_dispersion_imag
_atom_type_scat_source
C C 0.0033 0.0016 'International Tables Vol C Tables 4.2.6.8 and 6.1.1.4'
H H 0.0000 0.0000 'International Tables Vol C Tables 4.2.6.8 and 6.1.1.4'
B B 0.0013 0.0007 'International Tables Vol C Tables 4.2.6.8 and 6.1.1.4'
Fe Fe 0.3463 0.8444 'International Tables Vol C Tables 4.2.6.8 and 6.1.1.4'
N N 0.0061 0.0033 'International Tables Vol C Tables 4.2.6.8 and 6.1.1.4'

loop_
_geom_angle_atom_site_label_1
_geom_angle_atom_site_label_2
_geom_angle_atom_site_label_3
_geom_angle
C2 Fe1 C1 104.7(2)
C3 Fe1 C1 121.4(2)
C3 Fe1 C2 129.1(2)
C1 N1 C4 111.3(6)
C1 N1 C8 121.8(8)
C4 N1 C8 126.7(7)
C1 N2 C5 112.0(6)
C1 N2 C11 119.3(6)
C5 N2 C11 128.2(6)
C2 N3 C14 112.1(5)
C2 N3 C18 119.7(5)
C14 N3 C18 128.2(5)
C2 N4 C15 111.4(5)
C2 N4 C21 119.7(6)
C15 N4 C21 128.9(6)
C3 N5 C24 111.4(6)
C3 N5 C28 119.8(6)
C24 N5 C28 128.7(6)
C3 N6 C25 111.7(6)
C3 N6 C31 125.4(7)
C25 N6 C31 122.7(7)
N1 C1 Fe1 128.0(5)
N1 C1 N2 103.8(6)
N2 C1 Fe1 126.4(5)
N3 C2 Fe1 125.6(5)
N4 C2 Fe1 130.5(5)
N4 C2 N3 103.9(5)
N5 C3 Fe1 126.0(5)
N5 C3 N6 103.8(5)
N6 C3 Fe1 129.5(5)
N1 C4 C6 125.1(7)
C5 C4 N1 105.6(6)
C5 C4 C6 129.3(7)
N2 C5 C7 125.9(6)
C4 C5 N2 107.2(6)
C4 C5 C7 126.7(7)
C4 C6 H6A 109.5
C4 C6 H6B 109.5
C4 C6 H6C 109.5
H6A C6 H6B 109.5
H6A C6 H6C 109.5
H6B C6 H6C 109.5
C5 C7 H7A 109.5
C5 C7 H7B 109.5
C5 C7 H7C 109.5
H7A C7 H7B 109.5
H7A C7 H7C 109.5
H7B C7 H7C 109.5
N1 C8 H8 101.2
N1 C8 C10 112.2(7)
C9 C8 N1 114.7(8)
C9 C8 H8 101.2
C9 C8 C10 122.1(9)
C10 C8 H8 101.2
C8 C9 H9A 109.5
C8 C9 H9B 109.5
C8 C9 H9C 109.5
H9A C9 H9B 109.5
H9A C9 H9C 109.5
H9B C9 H9C 109.5
C8 C10 H10A 109.5
C8 C10 H10B 109.5
C8 C10 H10C 109.5
H10A C10 H10B 109.5
H10A C10 H10C 109.5
H10B C10 H10C 109.5
N2 C11 H11 106.3
N2 C11 C12 112.4(6)
N2 C11 C13 111.6(6)
C12 C11 H11 106.3
C13 C11 H11 106.3
C13 C11 C12 113.4(6)
C11 C12 H12A 109.5
C11 C12 H12B 109.5
C11 C12 H12C 109.5
H12A C12 H12B 109.5
H12A C12 H12C 109.5
H12B C12 H12C 109.5
C11 C13 H13A 109.5
C11 C13 H13B 109.5
C11 C13 H13C 109.5
H13A C13 H13B 109.5
H13A C13 H13C 109.5
H13B C13 H13C 109.5
N3 C14 C16 125.5(6)
C15 C14 N3 106.0(6)
C15 C14 C16 128.5(6)
N4 C15 C17 125.3(7)
C14 C15 N4 106.7(5)
C14 C15 C17 128.1(7)
C14 C16 H16A 109.5
C14 C16 H16B 109.5
C14 C16 H16C 109.5
H16A C16 H16B 109.5
H16A C16 H16C 109.5
H16B C16 H16C 109.5
C15 C17 H17A 109.5
C15 C17 H17B 109.5
C15 C17 H17C 109.5
H17A C17 H17B 109.5
H17A C17 H17C 109.5
H17B C17 H17C 109.5
N3 C18 H18 106.2
N3 C18 C19 110.9(6)
C19 C18 H18 106.2
C20 C18 N3 113.2(6)
C20 C18 H18 106.2
C20 C18 C19 113.5(8)
C18 C19 H19A 109.5
C18 C19 H19B 109.5
C18 C19 H19C 109.5
H19A C19 H19B 109.5
H19A C19 H19C 109.5
H19B C19 H19C 109.5
C18 C20 H20A 109.5
C18 C20 H20B 109.5
C18 C20 H20C 109.5
H20A C20 H20B 109.5
H20A C20 H20C 109.5
H20B C20 H20C 109.5
N4 C21 H21 106.0
N4 C21 C22 112.1(6)
N4 C21 C23 112.0(6)
C22 C21 H21 106.0
C22 C21 C23 113.9(7)
C23 C21 H21 106.0
C21 C22 H22A 109.5
C21 C22 H22B 109.5
C21 C22 H22C 109.5
H22A C22 H22B 109.5
H22A C22 H22C 109.5
H22B C22 H22C 109.5
C21 C23 H23A 109.5
C21 C23 H23B 109.5
C21 C23 H23C 109.5
H23A C23 H23B 109.5
H23A C23 H23C 109.5
H23B C23 H23C 109.5
N5 C24 C26 125.4(8)
C25 C24 N5 106.4(6)
C25 C24 C26 128.2(8)
N6 C25 C27 124.4(8)
C24 C25 N6 106.6(6)
C24 C25 C27 128.8(8)
C24 C26 H26A 109.5
C24 C26 H26B 109.5
C24 C26 H26C 109.5
H26A C26 H26B 109.5
H26A C26 H26C 109.5
H26B C26 H26C 109.5
C25 C27 H27A 109.5
C25 C27 H27B 109.5
C25 C27 H27C 109.5
H27A C27 H27B 109.5
H27A C27 H27C 109.5
H27B C27 H27C 109.5
N5 C28 H28 104.1
N5 C28 C29 111.3(8)
N5 C28 C30 113.2(7)
C29 C28 H28 104.1
C29 C28 C30 118.2(8)
C30 C28 H28 104.1
C28 C29 H29A 109.5
C28 C29 H29B 109.5
C28 C29 H29C 109.5
H29A C29 H29B 109.5
H29A C29 H29C 109.5
H29B C29 H29C 109.5
C28 C30 H30A 109.5
C28 C30 H30B 109.5
C28 C30 H30C 109.5
H30A C30 H30B 109.5
H30A C30 H30C 109.5
H30B C30 H30C 109.5
N6 C31 H31 108.6
N6 C31 C33 109.3(8)
C32 C31 N6 113.8(7)
C32 C31 H31 108.6
C32 C31 C33 107.7(10)
C33 C31 H31 108.6
C31 C32 H32A 109.5
C31 C32 H32B 109.5
C31 C32 H32C 109.5
H32A C32 H32B 109.5
H32A C32 H32C 109.5
H32B C32 H32C 109.5
C31 C33 H33A 109.5
C31 C33 H33B 109.5
C31 C33 H33C 109.5
H33A C33 H33B 109.5
H33A C33 H33C 109.5
H33B C33 H33C 109.5
C35 C34 C39 115.4(6)
C35 C34 B1 120.9(5)
C39 C34 B1 123.7(5)
C34 C35 H35 118.9
C36 C35 C34 122.2(6)
C36 C35 H35 118.9
C35 C36 H36 119.5
C37 C36 C35 121.0(6)
C37 C36 H36 119.5
C36 C37 H37 120.6
C36 C37 C38 118.8(6)
C38 C37 H37 120.6
C37 C38 H38 119.8
C37 C38 C39 120.4(6)
C39 C38 H38 119.8
C34 C39 H39 119.0
C38 C39 C34 122.1(6)
C38 C39 H39 119.0
C41 C40 B1 120.0(6)
C45 C40 C41 114.6(6)
C45 C40 B1 125.3(6)
C40 C41 H41 118.3
C42 C41 C40 123.5(7)
C42 C41 H41 118.3
C41 C42 H42 120.2
C43 C42 C41 119.5(7)
C43 C42 H42 120.2
C42 C43 H43 120.1
C44 C43 C42 119.7(6)
C44 C43 H43 120.1
C43 C44 H44 120.2
C43 C44 C45 119.7(7)
C45 C44 H44 120.2
C40 C45 H45 118.5
C44 C45 C40 122.9(6)
C44 C45 H45 118.5
C47 C46 B1 120.7(5)
C51 C46 C47 113.8(6)
C51 C46 B1 125.4(6)
C46 C47 H47 118.1
C46 C47 C48 123.8(6)
C48 C47 H47 118.1
C47 C48 H48 120.1
C49 C48 C47 119.8(7)
C49 C48 H48 120.1
C48 C49 H49 120.7
C50 C49 C48 118.6(6)
C50 C49 H49 120.7
C49 C50 H50 119.6
C49 C50 C51 120.7(7)
C51 C50 H50 119.6
C46 C51 H51 118.4
C50 C51 C46 123.2(6)
C50 C51 H51 118.4
C53 C52 B1 119.3(5)
C57 C52 C53 114.3(5)
C57 C52 B1 126.4(5)
C52 C53 H53 118.5
C54 C53 C52 123.0(6)
C54 C53 H53 118.5
C53 C54 H54 119.8
C55 C54 C53 120.3(7)
C55 C54 H54 119.8
C54 C55 H55 120.3
C54 C55 C56 119.3(6)
C56 C55 H55 120.3
C55 C56 H56 120.1
C55 C56 C57 119.8(6)
C57 C56 H56 120.1
C52 C57 H57 118.4
C56 C57 C52 123.3(6)
C56 C57 H57 118.4
C40 B1 C34 110.9(5)
C46 B1 C34 105.7(5)
C46 B1 C40 111.4(5)
C52 B1 C34 112.0(5)
C52 B1 C40 107.0(5)
C52 B1 C46 110.0(5)

loop_
_geom_bond_atom_site_label_1
_geom_bond_atom_site_label_2
_geom_bond_distance
Fe1 C1 2.074(7)
Fe1 C2 2.064(7)
Fe1 C3 2.040(6)
N1 C1 1.345(10)
N1 C4 1.417(10)
N1 C8 1.468(10)
N2 C1 1.358(9)
N2 C5 1.375(9)
N2 C11 1.467(9)
N3 C2 1.355(8)
N3 C14 1.384(8)
N3 C18 1.479(9)
N4 C2 1.351(9)
N4 C15 1.392(9)
N4 C21 1.485(9)
N5 C3 1.353(8)
N5 C24 1.398(9)
N5 C28 1.466(10)
N6 C3 1.360(8)
N6 C25 1.385(10)
N6 C31 1.484(10)
C4 C5 1.339(10)
C4 C6 1.496(11)
C5 C7 1.484(10)
C6 H6A 0.9800
C6 H6B 0.9800
C6 H6C 0.9800
C7 H7A 0.9800
C7 H7B 0.9800
C7 H7C 0.9800
C8 H8 1.0000
C8 C9 1.416(14)
C8 C10 1.505(13)
C9 H9A 0.9800
C9 H9B 0.9800
C9 H9C 0.9800
C10 H10A 0.9800
C10 H10B 0.9800
C10 H10C 0.9800
C11 H11 1.0000
C11 C12 1.532(10)
C11 C13 1.503(10)
C12 H12A 0.9800
C12 H12B 0.9800
C12 H12C 0.9800
C13 H13A 0.9800
C13 H13B 0.9800
C13 H13C 0.9800
C14 C15 1.350(9)
C14 C16 1.500(9)
C15 C17 1.482(10)
C16 H16A 0.9800
C16 H16B 0.9800
C16 H16C 0.9800
C17 H17A 0.9800
C17 H17B 0.9800
C17 H17C 0.9800
C18 H18 1.0000
C18 C19 1.507(12)
C18 C20 1.470(12)
C19 H19A 0.9800
C19 H19B 0.9800
C19 H19C 0.9800
C20 H20A 0.9800
C20 H20B 0.9800
C20 H20C 0.9800
C21 H21 1.0000
C21 C22 1.491(12)
C21 C23 1.512(11)
C22 H22A 0.9800
C22 H22B 0.9800
C22 H22C 0.9800
C23 H23A 0.9800
C23 H23B 0.9800
C23 H23C 0.9800
C24 C25 1.345(12)
C24 C26 1.485(11)
C25 C27 1.488(11)
C26 H26A 0.9800
C26 H26B 0.9800
C26 H26C 0.9800
C27 H27A 0.9800
C27 H27B 0.9800
C27 H27C 0.9800
C28 H28 1.0000
C28 C29 1.467(14)
C28 C30 1.470(12)
C29 H29A 0.9800
C29 H29B 0.9800
C29 H29C 0.9800
C30 H30A 0.9800
C30 H30B 0.9800
C30 H30C 0.9800
C31 H31 1.0000
C31 C32 1.446(12)
C31 C33 1.557(17)
C32 H32A 0.9800
C32 H32B 0.9800
C32 H32C 0.9800
C33 H33A 0.9800
C33 H33B 0.9800
C33 H33C 0.9800
C34 C35 1.393(9)
C34 C39 1.397(9)
C34 B1 1.650(9)
C35 H35 0.9500
C35 C36 1.386(9)
C36 H36 0.9500
C36 C37 1.362(10)
C37 H37 0.9500
C37 C38 1.371(10)
C38 H38 0.9500
C38 C39 1.394(9)
C39 H39 0.9500
C40 C41 1.400(9)
C40 C45 1.394(9)
C40 B1 1.641(9)
C41 H41 0.9500
C41 C42 1.376(10)
C42 H42 0.9500
C42 C43 1.376(11)
C43 H43 0.9500
C43 C44 1.372(10)
C44 H44 0.9500
C44 C45 1.389(9)
C45 H45 0.9500
C46 C47 1.393(9)
C46 C51 1.390(9)
C46 B1 1.640(9)
C47 H47 0.9500
C47 C48 1.393(9)
C48 H48 0.9500
C48 C49 1.368(11)
C49 H49 0.9500
C49 C50 1.366(11)
C50 H50 0.9500
C50 C51 1.389(10)
C51 H51 0.9500
C52 C53 1.412(9)
C52 C57 1.387(9)
C52 B1 1.632(9)
C53 H53 0.9500
C53 C54 1.375(9)
C54 H54 0.9500
C54 C55 1.364(10)
C55 H55 0.9500
C55 C56 1.376(10)
C56 H56 0.9500
C56 C57 1.387(9)
C57 H57 0.9500

loop_
_geom_torsion_atom_site_label_1
_geom_torsion_atom_site_label_2
_geom_torsion_atom_site_label_3
_geom_torsion_atom_site_label_4
_geom_torsion
N1 C4 C5 N2 -0.6(7)
N1 C4 C5 C7 -177.8(7)
N3 C14 C15 N4 -1.6(7)
N3 C14 C15 C17 178.4(7)
N5 C24 C25 N6 0.7(8)
N5 C24 C25 C27 176.0(8)
C1 N1 C4 C5 1.2(7)
C1 N1 C4 C6 -176.3(7)
C1 N1 C8 C9 105.7(12)
C1 N1 C8 C10 -109.4(10)
C1 N2 C5 C4 -0.2(7)
C1 N2 C5 C7 177.1(7)
C1 N2 C11 C12 -123.0(7)
C1 N2 C11 C13 108.3(7)
C2 N3 C14 C15 0.8(7)
C2 N3 C14 C16 -177.5(6)
C2 N3 C18 C19 118.3(8)
C2 N3 C18 C20 -112.7(8)
C2 N4 C15 C14 2.1(7)
C2 N4 C15 C17 -178.0(7)
C2 N4 C21 C22 108.6(8)
C2 N4 C21 C23 -121.9(7)
C3 N5 C24 C25 -0.7(8)
C3 N5 C24 C26 179.9(8)
C3 N5 C28 C29 101.2(9)
C3 N5 C28 C30 -122.8(8)
C3 N6 C25 C24 -0.5(8)
C3 N6 C25 C27 -176.0(7)
C3 N6 C31 C32 -51.1(12)
C3 N6 C31 C33 69.4(11)
C4 N1 C1 Fe1 164.1(5)
C4 N1 C1 N2 -1.2(7)
C4 N1 C8 C9 -79.4(13)
C4 N1 C8 C10 65.6(12)
C5 N2 C1 Fe1 -164.8(5)
C5 N2 C1 N1 0.8(7)
C5 N2 C11 C12 64.8(9)
C5 N2 C11 C13 -63.9(9)
C6 C4 C5 N2 176.8(7)
C6 C4 C5 C7 -0.4(13)
C8 N1 C1 Fe1 -20.3(9)
C8 N1 C1 N2 174.4(6)
C8 N1 C4 C5 -174.2(7)
C8 N1 C4 C6 8.3(11)
C11 N2 C1 Fe1 21.9(8)
C11 N2 C1 N1 -172.5(5)
C11 N2 C5 C4 172.5(6)
C11 N2 C5 C7 -10.3(11)
C14 N3 C2 Fe1 -176.7(4)
C14 N3 C2 N4 0.5(7)
C14 N3 C18 C19 -64.2(10)
C14 N3 C18 C20 64.8(9)
C15 N4 C2 Fe1 175.5(5)
C15 N4 C2 N3 -1.5(7)
C15 N4 C21 C22 -73.3(9)
C15 N4 C21 C23 56.2(10)
C16 C14 C15 N4 176.5(6)
C16 C14 C15 C17 -3.4(12)
C18 N3 C2 Fe1 1.1(8)
C18 N3 C2 N4 178.3(5)
C18 N3 C14 C15 -176.9(6)
C18 N3 C14 C16 4.9(11)
C21 N4 C2 Fe1 -6.1(9)
C21 N4 C2 N3 176.9(6)
C21 N4 C15 C14 -176.2(6)
C21 N4 C15 C17 3.7(11)
C24 N5 C3 Fe1 -170.4(5)
C24 N5 C3 N6 0.4(7)
C24 N5 C28 C29 -75.3(10)
C24 N5 C28 C30 60.7(12)
C25 N6 C3 Fe1 170.4(5)
C25 N6 C3 N5 0.1(7)
C25 N6 C31 C32 123.8(9)
C25 N6 C31 C33 -115.7(11)
C26 C24 C25 N6 -179.9(8)
C26 C24 C25 C27 -4.6(14)
C28 N5 C3 Fe1 12.5(9)
C28 N5 C3 N6 -176.7(6)
C28 N5 C24 C25 176.0(7)
C28 N5 C24 C26 -3.4(13)
C31 N6 C3 Fe1 -14.2(10)
C31 N6 C3 N5 175.4(7)
C31 N6 C25 C24 -176.0(7)
C31 N6 C25 C27 8.5(11)
C34 C35 C36 C37 0.7(10)
C35 C34 C39 C38 1.0(9)
C35 C34 B1 C40 174.3(5)
C35 C34 B1 C46 53.5(7)
C35 C34 B1 C52 -66.3(7)
C35 C36 C37 C38 -0.2(10)
C36 C37 C38 C39 0.1(10)
C37 C38 C39 C34 -0.5(10)
C39 C34 C35 C36 -1.0(9)
C39 C34 B1 C40 -5.6(8)
C39 C34 B1 C46 -126.4(6)
C39 C34 B1 C52 113.8(7)
C40 C41 C42 C43 -0.8(10)
C41 C40 C45 C44 0.7(9)
C41 C40 B1 C34 70.5(7)
C41 C40 B1 C46 -172.1(5)
C41 C40 B1 C52 -51.9(7)
C41 C42 C43 C44 0.5(10)
C42 C43 C44 C45 0.5(10)
C43 C44 C45 C40 -1.1(10)
C45 C40 C41 C42 0.2(9)
C45 C40 B1 C34 -111.7(6)
C45 C40 B1 C46 5.7(8)
C45 C40 B1 C52 126.0(6)
C46 C47 C48 C49 1.9(11)
C47 C46 C51 C50 -0.9(9)
C47 C46 B1 C34 50.3(7)
C47 C46 B1 C40 -70.1(7)
C47 C46 B1 C52 171.4(5)
C47 C48 C49 C50 -1.1(10)
C48 C49 C50 C51 -0.6(10)
C49 C50 C51 C46 1.6(10)
C51 C46 C47 C48 -0.9(9)
C51 C46 B1 C34 -128.2(6)
C51 C46 B1 C40 111.3(6)
C51 C46 B1 C52 -7.1(8)
C52 C53 C54 C55 -1.0(15)
C53 C52 C57 C56 1.1(10)
C53 C52 B1 C34 -166.2(6)
C53 C52 B1 C40 -44.5(8)
C53 C52 B1 C46 76.6(8)
C53 C54 C55 C56 1.1(14)
C54 C55 C56 C57 -0.2(12)
C55 C56 C57 C52 -1.0(11)
C57 C52 C53 C54 -0.1(12)
C57 C52 B1 C34 16.1(9)
C57 C52 B1 C40 137.7(6)
C57 C52 B1 C46 -101.2(7)
B1 C34 C35 C36 179.1(6)
B1 C34 C39 C38 -179.2(6)
B1 C40 C41 C42 178.3(6)
B1 C40 C45 C44 -177.3(6)
B1 C46 C47 C48 -179.6(6)
B1 C46 C51 C50 177.8(6)
B1 C52 C53 C54 -178.2(8)
B1 C52 C57 C56 179.0(6)
